data_4328430
loop_
_publ_author_name
'Stanislav S. Stoyko'
'Mansura Khatun'
'Arthur Mar'

_publ_contact_author_address
; Department of Chemistry
  University of Alberta
  Edmonton, AB
  Canada  T6G 2G2
;
_publ_contact_author_email arthur.mar@ualberta.ca
_publ_contact_author_fax '(780) 492-8231'
_publ_contact_author_name 'Dr. Arthur Mar'
_publ_contact_author_phone '(780) 492-5592'
_publ_section_title
;
 Ternary Arsenides A2Zn2As3 (A = Sr, Eu) and Their Stuffed Derivatives
 A2Ag2ZnAs3
;
_journal_name_full 'Inorganic Chemistry'
_journal_page_first 2621
_journal_page_last 2628
_journal_paper_doi 10.1021/ic202580m
_journal_volume 51
_journal_year 2012
_chemical_formula_structural 'Sr2 Ag2 Zn As3'
_chemical_formula_sum 'Ag2 As3 Sr2 Zn'
_chemical_formula_weight 681.11
_chemical_name_common 'strontium silver zinc arsenide (2/2/1/3)'
_chemical_name_systematic 'strontium silver zinc arsenide (2/2/1/3)'
_space_group_IT_number 12
_symmetry_cell_setting monoclinic
_symmetry_space_group_name_Hall '-C 2y'
_symmetry_space_group_name_H-M 'C 1 2/m 1'
_atom_sites_solution_primary direct
_atom_sites_solution_secondary difmap
_audit_creation_method SHELXL-97
_cell_angle_alpha 90.00
_cell_angle_beta 127.0580(10)
_cell_angle_gamma 90.00
_cell_formula_units_Z 4
_cell_length_a 16.7593(18)
_cell_length_b 4.4689(5)
_cell_length_c 12.2015(13)
_cell_measurement_reflns_used 5842
_cell_measurement_temperature 173(2)
_cell_measurement_theta_max 33.25
_cell_measurement_theta_min 2.44
_cell_volume 729.27(14)
_computing_cell_refinement 'Bruker SAINT 7.68A (Bruker, 2009)'
_computing_data_collection 'Bruker SMART 5.054 (Bruker, 1999)'
_computing_data_reduction 'Bruker SAINT 7.68A'
_computing_molecular_graphics 'ATOMS 5.1 (Dowty, 1999)'
_computing_publication_material 'Bruker SHELXTL 6.12'
_computing_structure_refinement 'Bruker SHELXTL 6.12'
_computing_structure_solution 'Bruker SHELXTL 6.12'
_diffrn_ambient_temperature 173(2)
_diffrn_measured_fraction_theta_full 0.965
_diffrn_measured_fraction_theta_max 0.965
_diffrn_measurement_device_type 'Bruker D8/SMART APEX II CCD'
_diffrn_measurement_method '\w scans'
_diffrn_radiation_monochromator graphite
_diffrn_radiation_source 'fine-focus sealed tube'
_diffrn_radiation_type MoK\a
_diffrn_radiation_wavelength 0.71073
_diffrn_reflns_av_R_equivalents 0.0190
_diffrn_reflns_av_sigmaI/netI 0.0174
_diffrn_reflns_limit_h_max 25
_diffrn_reflns_limit_h_min -25
_diffrn_reflns_limit_k_max 6
_diffrn_reflns_limit_k_min -6
_diffrn_reflns_limit_l_max 18
_diffrn_reflns_limit_l_min -18
_diffrn_reflns_number 5042
_diffrn_reflns_theta_full 33.25
_diffrn_reflns_theta_max 33.25
_diffrn_reflns_theta_min 2.09
_diffrn_standards_number 0
_exptl_absorpt_coefficient_mu 36.442
_exptl_absorpt_correction_T_max 0.1741
_exptl_absorpt_correction_T_min 0.0173
_exptl_absorpt_correction_type numerical
_exptl_absorpt_process_details 'Bruker SHELXTL 6.12 (Sheldrick, 2001)'
_exptl_crystal_colour grey
_exptl_crystal_density_diffrn 6.204
_exptl_crystal_description needle
_exptl_crystal_F_000 1196
_exptl_crystal_size_max 0.32
_exptl_crystal_size_mid 0.09
_exptl_crystal_size_min 0.07
_refine_diff_density_max 4.744
_refine_diff_density_min -3.192
_refine_diff_density_rms 0.301
_refine_ls_extinction_coef 0.00392(14)
_refine_ls_extinction_expression Fc^*^=kFc[1+0.001xFc^2^\l^3^/sin(2\q)]^-1/4^
_refine_ls_extinction_method SHELXL
_refine_ls_goodness_of_fit_ref 1.101
_refine_ls_matrix_type full
_refine_ls_number_parameters 59
_refine_ls_number_reflns 1502
_refine_ls_number_restraints 4
_refine_ls_restrained_S_all 1.100
_refine_ls_R_factor_all 0.0283
_refine_ls_R_factor_gt 0.0269
_refine_ls_shift/su_max 0.001
_refine_ls_shift/su_mean 0.000
_refine_ls_structure_factor_coef Fsqd
_refine_ls_weighting_details 'calc w=1/[\s^2^(Fo^2^)+(0.0166P)^2^+17.6309P] where P=(Fo^2^+2Fc^2^)/3'
_refine_ls_weighting_scheme calc
_refine_ls_wR_factor_gt 0.0584
_refine_ls_wR_factor_ref 0.0590
_reflns_number_gt 1430
_reflns_number_total 1502
_reflns_threshold_expression I>2\s(I)
_cod_data_source_file ic202580m_si_002_4.cif
_cod_data_source_block Sr2Ag2ZnAs3
_cod_database_code 4328430

loop_
_symmetry_equiv_pos_as_xyz
'x, y, z'
'-x, y, -z'
'x+1/2, y+1/2, z'
'-x+1/2, y+1/2, -z'
'-x, -y, -z'
'x, -y, z'
'-x+1/2, -y+1/2, -z'
'x+1/2, -y+1/2, z'

loop_
_atom_site_label
_atom_site_type_symbol
_atom_site_fract_x
_atom_site_fract_y
_atom_site_fract_z
_atom_site_U_iso_or_equiv
_atom_site_adp_type
_atom_site_occupancy
_atom_site_symmetry_multiplicity
_atom_site_calc_flag
_atom_site_refinement_flags
Sr1 Sr 0.26175(4) 0.0000 0.66880(5) 0.00952(12) Uani 1 2 d S
Sr2 Sr 0.44099(4) 0.0000 0.10312(5) 0.01126(12) Uani 1 2 d S
Ag1A Ag 0.02642(10) 0.0000 0.36822(16) 0.0225(4) Uani 0.396(18) 2 d SP
Zn1A Zn 0.02642(10) 0.0000 0.36822(16) 0.0225(4) Uani 0.35(3) 2 d SP
Zn1B Zn 0.0428(4) 0.0000 0.3421(6) 0.0225(4) Uani 0.255(8) 2 d SP
Ag2 Ag 0.41384(4) 0.0000 0.36119(5) 0.02124(19) Uani 0.905(18) 2 d SP
Zn2 Zn 0.41384(4) 0.0000 0.36119(5) 0.02124(19) Uani 0.09(2) 2 d SP
Ag3 Ag 0.22920(4) 0.0000 0.09685(5) 0.01476(18) Uani 0.687(18) 2 d SP
Zn3 Zn 0.22920(4) 0.0000 0.09685(5) 0.01476(18) Uani 0.31(2) 2 d SP
As1 As 0.08173(4) 0.0000 0.11695(6) 0.01277(13) Uani 1 2 d S
As2 As 0.16187(5) 0.0000 0.82799(6) 0.01276(13) Uani 1 2 d S
As3 As 0.38125(4) 0.0000 0.54630(6) 0.01148(13) Uani 1 2 d S

loop_
_atom_site_aniso_label
_atom_site_aniso_U_11
_atom_site_aniso_U_22
_atom_site_aniso_U_33
_atom_site_aniso_U_23
_atom_site_aniso_U_13
_atom_site_aniso_U_12
Sr1 0.0094(2) 0.0099(2) 0.0094(2) 0.000 0.00579(18) 0.000
Sr2 0.0131(2) 0.0115(2) 0.0129(2) 0.000 0.00974(19) 0.000
Ag1A 0.0145(5) 0.0099(3) 0.0217(5) 0.000 -0.0003(3) 0.000
Zn1A 0.0145(5) 0.0099(3) 0.0217(5) 0.000 -0.0003(3) 0.000
Zn1B 0.0145(5) 0.0099(3) 0.0217(5) 0.000 -0.0003(3) 0.000
Ag2 0.0163(3) 0.0365(3) 0.0142(2) 0.000 0.0109(2) 0.000
Zn2 0.0163(3) 0.0365(3) 0.0142(2) 0.000 0.0109(2) 0.000
Ag3 0.0107(2) 0.0124(3) 0.0185(3) 0.000 0.0073(2) 0.000
Zn3 0.0107(2) 0.0124(3) 0.0185(3) 0.000 0.0073(2) 0.000
As1 0.0115(2) 0.0078(2) 0.0109(2) 0.000 0.0025(2) 0.000
As2 0.0192(3) 0.0094(2) 0.0163(3) 0.000 0.0142(2) 0.000
As3 0.0097(2) 0.0144(3) 0.0106(2) 0.000 0.0063(2) 0.000

loop_
_atom_type_symbol
_atom_type_description
_atom_type_scat_dispersion_real
_atom_type_scat_dispersion_imag
_atom_type_scat_source
Zn Zn 0.2839 1.4301 'International Tables Vol C Tables 4.2.6.8 and 6.1.1.4'
As As 0.0499 2.0058 'International Tables Vol C Tables 4.2.6.8 and 6.1.1.4'
Sr Sr -1.5307 3.2498 'International Tables Vol C Tables 4.2.6.8 and 6.1.1.4'
Ag Ag -0.8971 1.1015 'International Tables Vol C Tables 4.2.6.8 and 6.1.1.4'

loop_
_geom_angle_atom_site_label_1
_geom_angle_atom_site_label_2
_geom_angle_atom_site_label_3
_geom_angle
_geom_angle_site_symmetry_1
_geom_angle_site_symmetry_3
As3 Sr1 As3 89.238(18) . 7_546
As3 Sr1 As3 89.238(18) . 7_556
As3 Sr1 As3 89.67(2) 7_546 7_556
As3 Sr1 As1 86.869(19) . 7_556
As3 Sr1 As1 175.98(2) 7_546 7_556
As3 Sr1 As1 91.289(13) 7_556 7_556
As3 Sr1 As1 86.869(19) . 7_546
As3 Sr1 As1 91.289(13) 7_546 7_546
As3 Sr1 As1 175.98(2) 7_556 7_546
As1 Sr1 As1 87.49(2) 7_556 7_546
As3 Sr1 As2 173.74(2) . .
As3 Sr1 As2 95.191(19) 7_546 .
As3 Sr1 As2 95.191(19) 7_556 .
As1 Sr1 As2 88.613(19) 7_556 .
As1 Sr1 As2 88.613(19) 7_546 .
As3 Sr1 Ag1A 98.31(5) . .
As3 Sr1 Ag1A 45.601(13) 7_546 .
As3 Sr1 Ag1A 45.601(13) 7_556 .
As1 Sr1 Ag1A 136.111(11) 7_556 .
As1 Sr1 Ag1A 136.111(11) 7_546 .
As2 Sr1 Ag1A 87.95(5) . .
As3 Sr1 Zn1B 89.40(15) . .
As3 Sr1 Zn1B 44.837(10) 7_546 .
As3 Sr1 Zn1B 44.837(10) 7_556 .
As1 Sr1 Zn1B 136.034(17) 7_556 .
As1 Sr1 Zn1B 136.034(18) 7_546 .
As2 Sr1 Zn1B 96.85(15) . .
Ag1A Sr1 Zn1B 8.90(11) . .
As3 Sr1 Zn2 132.933(13) . 7_546
As3 Sr1 Zn2 45.695(14) 7_546 7_546
As3 Sr1 Zn2 101.135(19) 7_556 7_546
As1 Sr1 Zn2 137.76(2) 7_556 7_546
As1 Sr1 Zn2 82.295(15) 7_546 7_546
As2 Sr1 Zn2 50.442(12) . 7_546
Ag1A Sr1 Zn2 62.37(3) . 7_546
Zn1B Sr1 Zn2 68.77(11) . 7_546
As3 Sr1 Ag2 132.933(13) . 7_546
As3 Sr1 Ag2 45.695(14) 7_546 7_546
As3 Sr1 Ag2 101.135(19) 7_556 7_546
As1 Sr1 Ag2 137.76(2) 7_556 7_546
As1 Sr1 Ag2 82.295(15) 7_546 7_546
As2 Sr1 Ag2 50.442(12) . 7_546
Ag1A Sr1 Ag2 62.37(3) . 7_546
Zn1B Sr1 Ag2 68.77(11) . 7_546
Zn2 Sr1 Ag2 0.0 7_546 7_546
As3 Sr1 Zn2 132.933(13) . 7_556
As3 Sr1 Zn2 101.135(19) 7_546 7_556
As3 Sr1 Zn2 45.695(14) 7_556 7_556
As1 Sr1 Zn2 82.295(15) 7_556 7_556
As1 Sr1 Zn2 137.76(2) 7_546 7_556
As2 Sr1 Zn2 50.442(12) . 7_556
Ag1A Sr1 Zn2 62.37(3) . 7_556
Zn1B Sr1 Zn2 68.77(11) . 7_556
Zn2 Sr1 Zn2 78.436(17) 7_546 7_556
Ag2 Sr1 Zn2 78.436(17) 7_546 7_556
As1 Sr2 As1 89.32(2) 3 3_545
As1 Sr2 Zn1B 59.61(15) 3 3
As1 Sr2 Zn1B 117.88(10) 3_545 3
As1 Sr2 Zn1B 117.88(10) 3 3_545
As1 Sr2 Zn1B 59.61(15) 3_545 3_545
Zn1B Sr2 Zn1B 87.65(15) 3 3_545
As1 Sr2 As2 165.57(2) 3 7_546
As1 Sr2 As2 89.726(14) 3_545 7_546
Zn1B Sr2 As2 108.57(14) 3 7_546
Zn1B Sr2 As2 50.18(11) 3_545 7_546
As1 Sr2 As2 89.726(14) 3 7_556
As1 Sr2 As2 165.57(2) 3_545 7_556
Zn1B Sr2 As2 50.18(11) 3 7_556
Zn1B Sr2 As2 108.57(14) 3_545 7_556
As2 Sr2 As2 87.62(2) 7_546 7_556
As1 Sr2 Zn3 143.67(2) 3 7_545
As1 Sr2 Zn3 81.082(15) 3_545 7_545
Zn1B Sr2 Zn3 153.62(15) 3 7_545
Zn1B Sr2 Zn3 87.11(6) 3_545 7_545
As2 Sr2 Zn3 50.110(16) 7_546 7_545
As2 Sr2 Zn3 107.74(2) 7_556 7_545
As1 Sr2 Ag3 143.67(2) 3 7_545
As1 Sr2 Ag3 81.082(15) 3_545 7_545
Zn1B Sr2 Ag3 153.62(15) 3 7_545
Zn1B Sr2 Ag3 87.11(6) 3_545 7_545
As2 Sr2 Ag3 50.110(16) 7_546 7_545
As2 Sr2 Ag3 107.74(2) 7_556 7_545
Zn3 Sr2 Ag3 0.00(2) 7_545 7_545
As1 Sr2 Zn3 81.082(15) 3 7
As1 Sr2 Zn3 143.67(2) 3_545 7
Zn1B Sr2 Zn3 87.11(6) 3 7
Zn1B Sr2 Zn3 153.62(15) 3_545 7
As2 Sr2 Zn3 107.74(2) 7_546 7
As2 Sr2 Zn3 50.110(16) 7_556 7
Zn3 Sr2 Zn3 86.203(19) 7_545 7
Ag3 Sr2 Zn3 86.203(19) 7_545 7
As1 Sr2 Ag3 81.082(15) 3 7
As1 Sr2 Ag3 143.67(2) 3_545 7
Zn1B Sr2 Ag3 87.11(6) 3 7
Zn1B Sr2 Ag3 153.62(15) 3_545 7
As2 Sr2 Ag3 107.74(2) 7_546 7
As2 Sr2 Ag3 50.110(16) 7_556 7
Zn3 Sr2 Ag3 86.203(19) 7_545 7
Ag3 Sr2 Ag3 86.203(19) 7_545 7
Zn3 Sr2 Ag3 0.000(19) 7 7
As1 Sr2 As1 103.581(16) 3 7_545
As1 Sr2 As1 44.979(19) 3_545 7_545
Zn1B Sr2 As1 159.01(14) 3 7_545
Zn1B Sr2 As1 90.31(11) 3_545 7_545
As2 Sr2 As1 85.761(14) 7_546 7_545
As2 Sr2 As1 148.65(2) 7_556 7_545
Zn3 Sr2 As1 46.859(15) 7_545 7_545
Ag3 Sr2 As1 46.859(15) 7_545 7_545
Zn3 Sr2 As1 103.42(2) 7 7_545
Ag3 Sr2 As1 103.42(2) 7 7_545
As1 Sr2 As1 44.979(19) 3 7
As1 Sr2 As1 103.581(16) 3_545 7
Zn1B Sr2 As1 90.31(11) 3 7
Zn1B Sr2 As1 159.01(14) 3_545 7
As2 Sr2 As1 148.65(2) 7_546 7
As2 Sr2 As1 85.761(15) 7_556 7
Zn3 Sr2 As1 103.42(2) 7_545 7
Ag3 Sr2 As1 103.42(2) 7_545 7
Zn3 Sr2 As1 46.859(15) 7 7
Ag3 Sr2 As1 46.859(15) 7 7
As1 Sr2 As1 84.16(2) 7_545 7
Zn1B Ag1A As3 80.8(3) . 7_556
Zn1B Ag1A As3 80.8(3) . 7_546
As3 Ag1A As3 121.95(5) 7_556 7_546
Zn1B Ag1A As2 103.3(6) . 5_556
As3 Ag1A As2 118.85(2) 7_556 5_556
As3 Ag1A As2 118.85(2) 7_546 5_556
Zn1B Ag1A Zn2 123.1(2) . 3_445
As3 Ag1A Zn2 155.70(10) 7_556 3_445
As3 Ag1A Zn2 63.92(2) 7_546 3_445
As2 Ag1A Zn2 63.82(3) 5_556 3_445
Zn1B Ag1A Ag2 123.1(2) . 3_445
As3 Ag1A Ag2 155.70(10) 7_556 3_445
As3 Ag1A Ag2 63.92(2) 7_546 3_445
As2 Ag1A Ag2 63.82(3) 5_556 3_445
Zn2 Ag1A Ag2 0.000(19) 3_445 3_445
Zn1B Ag1A Zn2 123.1(2) . 3_455
As3 Ag1A Zn2 63.92(2) 7_556 3_455
As3 Ag1A Zn2 155.70(10) 7_546 3_455
As2 Ag1A Zn2 63.82(3) 5_556 3_455
Zn2 Ag1A Zn2 101.17(7) 3_445 3_455
Ag2 Ag1A Zn2 101.17(7) 3_445 3_455
Zn1B Ag1A Ag2 123.1(2) . 3_455
As3 Ag1A Ag2 63.92(2) 7_556 3_455
As3 Ag1A Ag2 155.70(10) 7_546 3_455
As2 Ag1A Ag2 63.82(3) 5_556 3_455
Zn2 Ag1A Ag2 101.17(7) 3_445 3_455
Ag2 Ag1A Ag2 101.17(7) 3_445 3_455
Zn2 Ag1A Ag2 0.000(18) 3_455 3_455
Zn1B Ag1A Sr1 88.0(6) . .
As3 Ag1A Sr1 62.39(2) 7_556 .
As3 Ag1A Sr1 62.39(2) 7_546 .
As2 Ag1A Sr1 168.76(10) 5_556 .
Zn2 Ag1A Sr1 110.11(4) 3_445 .
Ag2 Ag1A Sr1 110.11(4) 3_445 .
Zn2 Ag1A Sr1 110.11(4) 3_455 .
Ag2 Ag1A Sr1 110.11(4) 3_455 .
Zn1B Ag1A Sr2 60.7(4) . 3_445
As3 Ag1A Sr2 139.06(9) 7_556 3_445
As3 Ag1A Sr2 67.90(3) 7_546 3_445
As2 Ag1A Sr2 62.83(3) 5_556 3_445
Zn2 Ag1A Sr2 65.005(17) 3_445 3_445
Ag2 Ag1A Sr2 65.005(17) 3_445 3_445
Zn2 Ag1A Sr2 125.26(3) 3_455 3_445
Ag2 Ag1A Sr2 125.26(3) 3_455 3_445
Sr1 Ag1A Sr2 124.53(5) . 3_445
Zn1B Ag1A Sr2 60.7(4) . 3_455
As3 Ag1A Sr2 67.90(3) 7_556 3_455
As3 Ag1A Sr2 139.06(9) 7_546 3_455
As2 Ag1A Sr2 62.83(3) 5_556 3_455
Zn2 Ag1A Sr2 125.26(3) 3_445 3_455
Ag2 Ag1A Sr2 125.26(3) 3_445 3_455
Zn2 Ag1A Sr2 65.005(17) 3_455 3_455
Ag2 Ag1A Sr2 65.005(17) 3_455 3_455
Sr1 Ag1A Sr2 124.53(5) . 3_455
Sr2 Ag1A Sr2 80.64(4) 3_445 3_455
Ag1A Zn1B As3 87.2(3) . 7_556
Ag1A Zn1B As3 87.2(3) . 7_546
As3 Zn1B As3 124.44(19) 7_556 7_546
Ag1A Zn1B As2 65.9(5) . 5_556
As3 Zn1B As2 113.78(15) 7_556 5_556
As3 Zn1B As2 113.78(15) 7_546 5_556
Ag1A Zn1B Ag2 49.0(2) . 3_445
As3 Zn1B Ag2 136.0(3) 7_556 3_445
As3 Zn1B Ag2 59.22(10) 7_546 3_445
As2 Zn1B Ag2 57.65(12) 5_556 3_445
Ag1A Zn1B Ag2 49.0(2) . 3_455
As3 Zn1B Ag2 59.22(10) 7_556 3_455
As3 Zn1B Ag2 136.0(3) 7_546 3_455
As2 Zn1B Ag2 57.65(12) 5_556 3_455
Ag2 Zn1B Ag2 88.1(2) 3_445 3_455
Ag1A Zn1B Sr2 111.1(4) . 3_445
As3 Zn1B Sr2 156.9(3) 7_556 3_445
As3 Zn1B Sr2 72.22(6) 7_546 3_445
As2 Zn1B Sr2 64.93(9) 5_556 3_445
Ag2 Zn1B Sr2 64.63(6) 3_445 3_445
Ag2 Zn1B Sr2 122.33(16) 3_455 3_445
Ag1A Zn1B Sr2 111.1(4) . 3_455
As3 Zn1B Sr2 72.22(6) 7_556 3_455
As3 Zn1B Sr2 156.9(3) 7_546 3_455
As2 Zn1B Sr2 64.93(9) 5_556 3_455
Ag2 Zn1B Sr2 122.33(16) 3_445 3_455
Ag2 Zn1B Sr2 64.63(6) 3_455 3_455
Sr2 Zn1B Sr2 87.65(15) 3_445 3_455
Ag1A Zn1B Sr1 83.1(6) . .
As3 Zn1B Sr1 62.22(10) 7_556 .
As3 Zn1B Sr1 62.22(10) 7_546 .
As2 Zn1B Sr1 149.0(3) 5_556 .
Ag2 Zn1B Sr1 102.22(17) 3_445 .
Ag2 Zn1B Sr1 102.22(17) 3_455 .
Sr2 Zn1B Sr1 131.61(10) 3_445 .
Sr2 Zn1B Sr1 131.61(10) 3_455 .
As3 Ag2 Ag3 109.29(3) . .
As3 Ag2 Zn2 64.01(2) . 5_656
Ag3 Ag2 Zn2 173.30(3) . 5_656
As3 Ag2 Ag2 64.01(2) . 5_656
Ag3 Ag2 Ag2 173.30(3) . 5_656
Zn2 Ag2 Ag2 0.00(2) 5_656 5_656
As3 Ag2 Zn1A 116.42(5) . 3
Ag3 Ag2 Zn1A 106.30(3) . 3
Zn2 Ag2 Zn1A 77.75(3) 5_656 3
Ag2 Ag2 Zn1A 77.75(3) 5_656 3
As3 Ag2 Ag1A 116.42(5) . 3
Ag3 Ag2 Ag1A 106.30(3) . 3
Zn2 Ag2 Ag1A 77.75(3) 5_656 3
Ag2 Ag2 Ag1A 77.75(3) 5_656 3
Zn1A Ag2 Ag1A 0.00(10) 3 3
As3 Ag2 Zn1A 116.42(5) . 3_545
Ag3 Ag2 Zn1A 106.30(3) . 3_545
Zn2 Ag2 Zn1A 77.75(3) 5_656 3_545
Ag2 Ag2 Zn1A 77.75(3) 5_656 3_545
Zn1A Ag2 Zn1A 101.17(7) 3 3_545
Ag1A Ag2 Zn1A 101.17(7) 3 3_545
As3 Ag2 Ag1A 116.42(5) . 3_545
Ag3 Ag2 Ag1A 106.30(3) . 3_545
Zn2 Ag2 Ag1A 77.75(3) 5_656 3_545
Ag2 Ag2 Ag1A 77.75(3) 5_656 3_545
Zn1A Ag2 Ag1A 101.17(7) 3 3_545
Ag1A Ag2 Ag1A 101.17(7) 3 3_545
Zn1A Ag2 Ag1A 0.00(7) 3_545 3_545
As3 Ag2 As3 118.51(2) . 5_656
Ag3 Ag2 As3 132.20(2) . 5_656
Zn2 Ag2 As3 54.50(2) 5_656 5_656
Ag2 Ag2 As3 54.50(2) 5_656 5_656
Zn1A Ag2 As3 52.38(3) 3 5_656
Ag1A Ag2 As3 52.38(3) 3 5_656
Zn1A Ag2 As3 52.38(3) 3_545 5_656
Ag1A Ag2 As3 52.38(3) 3_545 5_656
As3 Ag2 As2 117.847(17) . 7_546
Ag3 Ag2 As2 55.736(15) . 7_546
Zn2 Ag2 As2 126.436(16) 5_656 7_546
Ag2 Ag2 As2 126.436(16) 5_656 7_546
Zn1A Ag2 As2 125.73(5) 3 7_546
Ag1A Ag2 As2 125.73(5) 3 7_546
Zn1A Ag2 As2 52.61(2) 3_545 7_546
Ag1A Ag2 As2 52.61(2) 3_545 7_546
As3 Ag2 As2 99.066(18) 5_656 7_546
As3 Ag2 As2 117.847(17) . 7_556
Ag3 Ag2 As2 55.736(15) . 7_556
Zn2 Ag2 As2 126.436(16) 5_656 7_556
Ag2 Ag2 As2 126.436(16) 5_656 7_556
Zn1A Ag2 As2 52.61(2) 3 7_556
Ag1A Ag2 As2 52.61(2) 3 7_556
Zn1A Ag2 As2 125.73(5) 3_545 7_556
Ag1A Ag2 As2 125.73(5) 3_545 7_556
As3 Ag2 As2 99.066(18) 5_656 7_556
As2 Ag2 As2 100.87(3) 7_546 7_556
As1 Ag3 As2 117.024(18) . 7_556
As1 Ag3 As2 117.024(17) . 7_546
As2 Ag3 As2 113.38(3) 7_556 7_546
As1 Ag3 As2 112.23(3) . 1_554
As2 Ag3 As2 96.52(2) 7_556 1_554
As2 Ag3 As2 96.52(2) 7_546 1_554
As1 Ag3 Ag2 109.82(3) . .
As2 Ag3 Ag2 63.628(16) 7_556 .
As2 Ag3 Ag2 63.628(16) 7_546 .
As2 Ag3 Ag2 137.95(3) 1_554 .
As1 Ag3 Sr2 67.850(17) . 7_545
As2 Ag3 Sr2 159.26(2) 7_556 7_545
As2 Ag3 Sr2 78.060(16) 7_546 7_545
As2 Ag3 Sr2 64.143(15) 1_554 7_545
Ag2 Ag3 Sr2 135.730(11) . 7_545
As1 Ag3 Sr2 67.850(17) . 7
As2 Ag3 Sr2 78.060(16) 7_556 7
As2 Ag3 Sr2 159.26(2) 7_546 7
As2 Ag3 Sr2 64.144(15) 1_554 7
Ag2 Ag3 Sr2 135.730(11) . 7
Sr2 Ag3 Sr2 86.203(19) 7_545 7
As1 Ag3 Sr2 174.73(3) . .
As2 Ag3 Sr2 61.263(15) 7_556 .
As2 Ag3 Sr2 61.263(15) 7_546 .
As2 Ag3 Sr2 73.04(2) 1_554 .
Ag2 Ag3 Sr2 64.911(18) . .
Sr2 Ag3 Sr2 115.651(16) 7_545 .
Sr2 Ag3 Sr2 115.651(16) 7 .
As1 Ag3 Sr1 60.788(15) . 7_556
As2 Ag3 Sr1 60.665(16) 7_556 7_556
As2 Ag3 Sr1 124.01(2) 7_546 7_556
As2 Ag3 Sr1 138.244(11) 1_554 7_556
Ag2 Ag3 Sr1 66.106(16) . 7_556
Sr2 Ag3 Sr1 128.62(2) 7_545 7_556
Sr2 Ag3 Sr1 76.480(14) 7 7_556
Sr2 Ag3 Sr1 115.484(15) . 7_556
As1 Ag3 Sr1 60.788(15) . 7_546
As2 Ag3 Sr1 124.01(2) 7_556 7_546
As2 Ag3 Sr1 60.665(15) 7_546 7_546
As2 Ag3 Sr1 138.244(11) 1_554 7_546
Ag2 Ag3 Sr1 66.106(16) . 7_546
Sr2 Ag3 Sr1 76.480(14) 7_545 7_546
Sr2 Ag3 Sr1 128.62(2) 7 7_546
Sr2 Ag3 Sr1 115.484(15) . 7_546
Sr1 Ag3 Sr1 77.771(17) 7_556 7_546
As1 As1 Ag3 109.84(4) 5 .
As1 As1 Sr2 70.80(2) 5 3_445
Ag3 As1 Sr2 134.820(12) . 3_445
As1 As1 Sr2 70.80(2) 5 3_455
Ag3 As1 Sr2 134.820(12) . 3_455
Sr2 As1 Sr2 89.32(2) 3_445 3_455
As1 As1 Sr1 136.195(10) 5 7_556
Ag3 As1 Sr1 74.023(18) . 7_556
Sr2 As1 Sr1 138.04(2) 3_445 7_556
Sr2 As1 Sr1 76.794(15) 3_455 7_556
As1 As1 Sr1 136.195(10) 5 7_546
Ag3 As1 Sr1 74.023(18) . 7_546
Sr2 As1 Sr1 76.794(15) 3_445 7_546
Sr2 As1 Sr1 138.04(2) 3_455 7_546
Sr1 As1 Sr1 87.49(2) 7_556 7_546
As1 As1 Sr2 64.22(2) 5 7_545
Ag3 As1 Sr2 65.291(17) . 7_545
Sr2 As1 Sr2 76.419(16) 3_445 7_545
Sr2 As1 Sr2 135.021(19) 3_455 7_545
Sr1 As1 Sr2 139.29(2) 7_556 7_545
Sr1 As1 Sr2 80.280(15) 7_546 7_545
As1 As1 Sr2 64.22(2) 5 7
Ag3 As1 Sr2 65.291(17) . 7
Sr2 As1 Sr2 135.021(19) 3_445 7
Sr2 As1 Sr2 76.419(16) 3_455 7
Sr1 As1 Sr2 80.280(15) 7_556 7
Sr1 As1 Sr2 139.29(2) 7_546 7
Sr2 As1 Sr2 84.16(2) 7_545 7
Zn1A As2 Ag1A 0.00(6) 5_556 5_556
Zn1A As2 Zn3 121.44(2) 5_556 7_556
Ag1A As2 Zn3 121.44(2) 5_556 7_556
Zn1A As2 Ag3 121.44(2) 5_556 7_556
Ag1A As2 Ag3 121.44(2) 5_556 7_556
Zn3 As2 Ag3 0.0 7_556 7_556
Zn1A As2 Zn3 121.44(2) 5_556 7_546
Ag1A As2 Zn3 121.44(2) 5_556 7_546
Zn3 As2 Zn3 113.38(3) 7_556 7_546
Ag3 As2 Zn3 113.38(3) 7_556 7_546
Zn1A As2 Ag3 121.44(2) 5_556 7_546
Ag1A As2 Ag3 121.44(2) 5_556 7_546
Zn3 As2 Ag3 113.38(3) 7_556 7_546
Ag3 As2 Ag3 113.38(3) 7_556 7_546
Zn3 As2 Ag3 0.0 7_546 7_546
Zn1A As2 Zn1B 10.87(14) 5_556 5_556
Ag1A As2 Zn1B 10.87(14) 5_556 5_556
Zn3 As2 Zn1B 123.00(2) 7_556 5_556
Ag3 As2 Zn1B 123.00(2) 7_556 5_556
Zn3 As2 Zn1B 123.00(2) 7_546 5_556
Ag3 As2 Zn1B 123.00(2) 7_546 5_556
Zn1A As2 Zn3 120.16(6) 5_556 1_556
Ag1A As2 Zn3 120.16(6) 5_556 1_556
Zn3 As2 Zn3 83.48(2) 7_556 1_556
Ag3 As2 Zn3 83.48(2) 7_556 1_556
Zn3 As2 Zn3 83.48(2) 7_546 1_556
Ag3 As2 Zn3 83.48(2) 7_546 1_556
Zn1B As2 Zn3 109.29(18) 5_556 1_556
Zn1A As2 Ag3 120.16(6) 5_556 1_556
Ag1A As2 Ag3 120.16(6) 5_556 1_556
Zn3 As2 Ag3 83.48(2) 7_556 1_556
Ag3 As2 Ag3 83.48(2) 7_556 1_556
Zn3 As2 Ag3 83.48(2) 7_546 1_556
Ag3 As2 Ag3 83.48(2) 7_546 1_556
Zn1B As2 Ag3 109.29(18) 5_556 1_556
Zn3 As2 Ag3 0.00(2) 1_556 1_556
Zn1A As2 Ag2 63.57(3) 5_556 7_546
Ag1A As2 Ag2 63.57(3) 5_556 7_546
Zn3 As2 Ag2 142.96(3) 7_556 7_546
Ag3 As2 Ag2 142.96(3) 7_556 7_546
Zn3 As2 Ag2 60.635(15) 7_546 7_546
Ag3 As2 Ag2 60.635(15) 7_546 7_546
Zn1B As2 Ag2 69.44(10) 5_556 7_546
Zn3 As2 Ag2 128.138(13) 1_556 7_546
Ag3 As2 Ag2 128.138(13) 1_556 7_546
Zn1A As2 Zn2 63.57(3) 5_556 7_546
Ag1A As2 Zn2 63.57(3) 5_556 7_546
Zn3 As2 Zn2 142.96(3) 7_556 7_546
Ag3 As2 Zn2 142.96(3) 7_556 7_546
Zn3 As2 Zn2 60.635(15) 7_546 7_546
Ag3 As2 Zn2 60.635(15) 7_546 7_546
Zn1B As2 Zn2 69.44(10) 5_556 7_546
Zn3 As2 Zn2 128.138(13) 1_556 7_546
Ag3 As2 Zn2 128.138(13) 1_556 7_546
Ag2 As2 Zn2 0.0 7_546 7_546
Zn1A As2 Zn2 63.57(3) 5_556 7_556
Ag1A As2 Zn2 63.57(3) 5_556 7_556
Zn3 As2 Zn2 60.635(15) 7_556 7_556
Ag3 As2 Zn2 60.635(15) 7_556 7_556
Zn3 As2 Zn2 142.96(3) 7_546 7_556
Ag3 As2 Zn2 142.96(3) 7_546 7_556
Zn1B As2 Zn2 69.44(10) 5_556 7_556
Zn3 As2 Zn2 128.138(13) 1_556 7_556
Ag3 As2 Zn2 128.138(13) 1_556 7_556
Ag2 As2 Zn2 100.87(3) 7_546 7_556
Zn2 As2 Zn2 100.87(3) 7_546 7_556
Zn1B As3 Zn1B 124.44(19) 7_556 7_546
Zn1B As3 Zn1A 11.96(16) 7_556 7_556
Zn1B As3 Zn1A 124.68(9) 7_546 7_556
Zn1B As3 Ag1A 11.96(16) 7_556 7_556
Zn1B As3 Ag1A 124.68(9) 7_546 7_556
Zn1A As3 Ag1A 0.0 7_556 7_556
Zn1B As3 Zn1A 124.68(9) 7_556 7_546
Zn1B As3 Zn1A 11.96(16) 7_546 7_546
Zn1A As3 Zn1A 121.95(6) 7_556 7_546
Ag1A As3 Zn1A 121.95(6) 7_556 7_546
Zn1B As3 Ag1A 124.68(9) 7_556 7_546
Zn1B As3 Ag1A 11.96(16) 7_546 7_546
Zn1A As3 Ag1A 121.95(6) 7_556 7_546
Ag1A As3 Ag1A 121.95(6) 7_556 7_546
Zn1A As3 Ag1A 0.0 7_546 7_546
Zn1B As3 Ag2 99.5(2) 7_556 .
Zn1B As3 Ag2 99.5(2) 7_546 .
Zn1A As3 Ag2 87.84(6) 7_556 .
Ag1A As3 Ag2 87.84(6) 7_556 .
Zn1A As3 Ag2 87.84(6) 7_546 .
Ag1A As3 Ag2 87.84(6) 7_546 .
Zn1B As3 Zn2 72.28(16) 7_556 5_656
Zn1B As3 Zn2 72.28(16) 7_546 5_656
Zn1A As3 Zn2 63.70(4) 7_556 5_656
Ag1A As3 Zn2 63.70(4) 7_556 5_656
Zn1A As3 Zn2 63.70(4) 7_546 5_656
Ag1A As3 Zn2 63.70(4) 7_546 5_656
Ag2 As3 Zn2 61.49(2) . 5_656
Zn1B As3 Ag2 72.28(16) 7_556 5_656
Zn1B As3 Ag2 72.28(16) 7_546 5_656
Zn1A As3 Ag2 63.70(4) 7_556 5_656
Ag1A As3 Ag2 63.70(4) 7_556 5_656
Zn1A As3 Ag2 63.70(4) 7_546 5_656
Ag1A As3 Ag2 63.70(4) 7_546 5_656
Ag2 As3 Ag2 61.49(2) . 5_656
Zn2 As3 Ag2 0.000(19) 5_656 5_656
Zn1B As3 Sr1 90.1(2) 7_556 .
Zn1B As3 Sr1 90.1(2) 7_546 .
Zn1A As3 Sr1 102.05(6) 7_556 .
Ag1A As3 Sr1 102.05(6) 7_556 .
Zn1A As3 Sr1 102.05(6) 7_546 .
Ag1A As3 Sr1 102.05(6) 7_546 .
Ag2 As3 Sr1 158.95(3) . .
Zn2 As3 Sr1 139.55(3) 5_656 .
Ag2 As3 Sr1 139.55(3) 5_656 .
Zn1B As3 Sr1 162.60(10) 7_556 7_546
Zn1B As3 Sr1 72.94(10) 7_546 7_546
Zn1A As3 Sr1 157.55(5) 7_556 7_546
Ag1A As3 Sr1 157.55(5) 7_556 7_546
Zn1A As3 Sr1 72.01(2) 7_546 7_546
Ag1A As3 Sr1 72.01(2) 7_546 7_546
Ag2 As3 Sr1 74.513(18) . 7_546
Zn2 As3 Sr1 116.734(17) 5_656 7_546
Ag2 As3 Sr1 116.734(17) 5_656 7_546
Sr1 As3 Sr1 90.762(18) . 7_546

loop_
_geom_bond_atom_site_label_1
_geom_bond_atom_site_label_2
_geom_bond_distance
_geom_bond_site_symmetry_2
Sr1 As3 3.1389(8) .
Sr1 As3 3.1691(6) 7_546
Sr1 As3 3.1691(6) 7_556
Sr1 As1 3.2315(6) 7_556
Sr1 As1 3.2315(6) 7_546
Sr1 As2 3.2393(8) .
Sr1 Ag1A 3.4017(11) .
Sr1 Zn1B 3.424(5) .
Sr1 Zn2 3.5340(6) 7_546
Sr1 Ag2 3.5340(6) 7_546
Sr1 Zn2 3.5340(6) 7_556
Sr2 As1 3.1788(6) 3
Sr2 As1 3.1788(6) 3_545
Sr2 Zn1B 3.227(4) 3
Sr2 Zn1B 3.227(4) 3_545
Sr2 As2 3.2276(6) 7_546
Sr2 As2 3.2276(6) 7_556
Sr2 Zn3 3.2701(6) 7_545
Sr2 Ag3 3.2701(6) 7_545
Sr2 Zn3 3.2701(6) 7
Sr2 Ag3 3.2701(6) 7
Sr2 As1 3.3340(7) 7_545
Sr2 As1 3.3340(7) 7
Ag1A Zn1B 0.530(7) .
Ag1A As3 2.5554(7) 7_556
Ag1A As3 2.5554(7) 7_546
Ag1A As2 2.5661(13) 5_556
Ag1A Zn2 2.8922(15) 3_445
Ag1A Ag2 2.8922(15) 3_445
Ag1A Zn2 2.8922(15) 3_455
Ag1A Ag2 2.8922(15) 3_455
Ag1A Sr2 3.4531(15) 3_445
Ag1A Sr2 3.4531(15) 3_455
Zn1B As3 2.526(2) 7_556
Zn1B As3 2.526(2) 7_546
Zn1B As2 2.737(6) 5_556
Zn1B Ag2 3.212(6) 3_445
Zn1B Ag2 3.212(6) 3_455
Zn1B Sr2 3.227(4) 3_445
Zn1B Sr2 3.227(4) 3_455
Ag2 As3 2.6243(8) .
Ag2 Ag3 2.8195(7) .
Ag2 Zn2 2.8327(10) 5_656
Ag2 Ag2 2.8327(10) 5_656
Ag2 Zn1A 2.8922(15) 3
Ag2 Ag1A 2.8922(15) 3
Ag2 Zn1A 2.8922(15) 3_545
Ag2 Ag1A 2.8922(15) 3_545
Ag2 As3 2.8975(8) 5_656
Ag2 As2 2.8984(5) 7_546
Ag2 As2 2.8984(5) 7_556
Ag3 As1 2.6266(9) .
Ag3 As2 2.6737(5) 7_556
Ag3 As2 2.6737(5) 7_546
Ag3 As2 2.7520(9) 1_554
Ag3 Sr2 3.2701(6) 7_545
Ag3 Sr2 3.2701(6) 7
Ag3 Sr1 3.5594(6) 7_556
Ag3 Sr1 3.5594(6) 7_546
As1 As1 2.4954(11) 5
As1 Sr2 3.1788(6) 3_445
As1 Sr2 3.1788(6) 3_455
As1 Sr1 3.2315(6) 7_556
As1 Sr1 3.2315(6) 7_546
As1 Sr2 3.3340(7) 7_545
As1 Sr2 3.3340(7) 7
As2 Zn1A 2.5661(13) 5_556
As2 Ag1A 2.5661(13) 5_556
As2 Zn3 2.6737(5) 7_556
As2 Ag3 2.6737(5) 7_556
As2 Zn3 2.6737(5) 7_546
As2 Ag3 2.6737(5) 7_546
As2 Zn1B 2.737(6) 5_556
As2 Zn3 2.7520(9) 1_556
As2 Ag3 2.7520(9) 1_556
As2 Ag2 2.8984(5) 7_546
As2 Zn2 2.8984(5) 7_546
As2 Zn2 2.8984(5) 7_556
As3 Zn1B 2.526(2) 7_556
As3 Zn1B 2.526(2) 7_546
As3 Zn1A 2.5554(7) 7_556
As3 Ag1A 2.5554(7) 7_556
As3 Zn1A 2.5554(7) 7_546
As3 Ag1A 2.5554(7) 7_546
As3 Zn2 2.8975(8) 5_656
As3 Ag2 2.8975(8) 5_656
As3 Sr1 3.1691(6) 7_546
